data_7231921
loop_
_publ_author_name
'Wang, Xiaojuan'
'Kong, Minmin'
'Li, Duanxiu'
'Fang, Jianhui'
'Deng, Zongwu'
'Zhang, Hailu'

_publ_section_title
;
 Stanozolol--aromatic carboxylic acid crystalline complexes: flexible
 tautomeric/ionization states and supramolecular synthons
;
_journal_issue 13
_journal_name_full CrystEngComm
_journal_page_first 2144
_journal_paper_doi 10.1039/C8CE01439F
_journal_volume 21
_journal_year 2019
_chemical_absolute_configuration unk
_chemical_formula_moiety 'C21 H32 N2 O, C8 H6 O4'
_chemical_formula_sum 'C29 H38 N2 O5'
_chemical_formula_weight 494.61
_space_group_crystal_system monoclinic
_space_group_IT_number 4
_space_group_name_Hall 'P 2yb'
_space_group_name_H-M_alt 'P 1 21 1'
_symmetry_space_group_name_Hall 'P 2yb'
_symmetry_space_group_name_H-M 'P 1 21 1'
_atom_sites_solution_hydrogens mixed
_audit_creation_method SHELXL-2017/1
_audit_update_record
;
2018-08-26 deposited with the CCDC.
2018-12-03 downloaded from the CCDC.
;
_cell_angle_alpha 90
_cell_angle_beta 95.638(2)
_cell_angle_gamma 90
_cell_formula_units_Z 4
_cell_length_a 7.8660(5)
_cell_length_b 11.3879(8)
_cell_length_c 29.2351(17)
_cell_measurement_reflns_used 6148
_cell_measurement_temperature 120(2)
_cell_measurement_theta_max 26.72
_cell_measurement_theta_min 2.27
_cell_volume 2606.1(3)
_computing_structure_refinement 'SHELXL-2017/1 (Sheldrick, 2017)'
_diffrn_ambient_temperature 120(2)
_diffrn_measured_fraction_theta_full 0.999
_diffrn_measured_fraction_theta_max 0.999
_diffrn_measurement_device_type 'CCD area detector'
_diffrn_measurement_method 'phi and omega scans'
_diffrn_radiation_type MoK\a
_diffrn_radiation_wavelength 0.71073
_diffrn_reflns_av_R_equivalents 0.0601
_diffrn_reflns_av_unetI/netI 0.0841
_diffrn_reflns_Laue_measured_fraction_full 0.999
_diffrn_reflns_Laue_measured_fraction_max 0.999
_diffrn_reflns_limit_h_max 9
_diffrn_reflns_limit_h_min -9
_diffrn_reflns_limit_k_max 12
_diffrn_reflns_limit_k_min -13
_diffrn_reflns_limit_l_max 34
_diffrn_reflns_limit_l_min -28
_diffrn_reflns_number 19245
_diffrn_reflns_point_group_measured_fraction_full 0.952
_diffrn_reflns_point_group_measured_fraction_max 0.952
_diffrn_reflns_theta_full 25.000
_diffrn_reflns_theta_max 25.000
_diffrn_reflns_theta_min 2.100
_exptl_absorpt_coefficient_mu 0.086
_exptl_absorpt_correction_T_max 0.7456
_exptl_absorpt_correction_T_min 0.5862
_exptl_absorpt_correction_type multi-scan
_exptl_absorpt_process_details
;
SADABS-2014/5 (Bruker,2014/5) was used for absorption correction.
wR2(int) was 0.1633 before and 0.0741 after correction.
The Ratio of minimum to maximum transmission is 0.7862.
The \l/2 correction factor is 0.00150.
;
_exptl_crystal_colour COLORLESS
_exptl_crystal_density_diffrn 1.261
_exptl_crystal_description BLOCK
_exptl_crystal_F_000 1064
_exptl_crystal_size_max 0.400
_exptl_crystal_size_mid 0.300
_exptl_crystal_size_min 0.250
_refine_diff_density_max 0.187
_refine_diff_density_min -0.255
_refine_diff_density_rms 0.048
_refine_ls_abs_structure_details
;
 Flack x determined using 2371 quotients [(I+)-(I-)]/[(I+)+(I-)]
 (Parsons, Flack and Wagner, Acta Cryst. B69 (2013) 249-259).
;
_refine_ls_abs_structure_Flack -0.8(9)
_refine_ls_extinction_method none
_refine_ls_goodness_of_fit_ref 0.972
_refine_ls_hydrogen_treatment mixed
_refine_ls_matrix_type full
_refine_ls_number_parameters 687
_refine_ls_number_reflns 8760
_refine_ls_number_restraints 9
_refine_ls_restrained_S_all 0.971
_refine_ls_R_factor_all 0.0764
_refine_ls_R_factor_gt 0.0511
_refine_ls_shift/su_max 0.000
_refine_ls_shift/su_mean 0.000
_refine_ls_structure_factor_coef Fsqd
_refine_ls_weighting_details 'w=1/[\s^2^(Fo^2^)+(0.0544P)^2^+0.2599P] where P=(Fo^2^+2Fc^2^)/3'
_refine_ls_weighting_scheme calc
_refine_ls_wR_factor_gt 0.1119
_refine_ls_wR_factor_ref 0.1210
_reflns_Friedel_coverage 0.805
_reflns_Friedel_fraction_full 0.899
_reflns_Friedel_fraction_max 0.899
_reflns_number_gt 6766
_reflns_number_total 8760
_reflns_threshold_expression 'I > 2\s(I)'
_cod_data_source_file c8ce01439f2.cif
_cod_data_source_block STAN-PHA
_cod_depositor_comments 'Adding full bibliography for 7231918--7231921.cif.'
_cod_database_code 7231921
_shelx_shelxl_version_number 2017/1
_shelx_space_group_comment
;
The symmetry employed for this shelxl refinement is uniquely defined
by the following loop, which should always be used as a source of
symmetry information in preference to the above space-group names.
They are only intended as comments.
;
_shelx_estimated_absorpt_t_min 0.966
_shelx_estimated_absorpt_t_max 0.979

loop_
_space_group_symop_operation_xyz
'x, y, z'
'-x, y+1/2, -z'

loop_
_atom_site_label
_atom_site_type_symbol
_atom_site_fract_x
_atom_site_fract_y
_atom_site_fract_z
_atom_site_U_iso_or_equiv
_atom_site_adp_type
_atom_site_occupancy
_atom_site_site_symmetry_order
_atom_site_calc_flag
_atom_site_refinement_flags_posn
_atom_site_refinement_flags_adp
O1 O 0.9766(4) 0.8513(3) 0.16498(10) 0.0319(8) Uani 1 1 d D .
H1A H 1.042(5) 0.873(5) 0.1881(11) 0.060(18) Uiso 1 1 d D .
O2 O 0.0991(4) 0.7716(3) 0.32100(9) 0.0361(8) Uani 1 1 d D .
H2A H 0.003(3) 0.759(4) 0.3060(12) 0.032(13) Uiso 1 1 d D .
O3 O 0.8343(3) 0.7092(3) 0.75409(9) 0.0288(8) Uani 1 1 d . .
O4 O 0.7277(4) 0.7642(3) 0.81841(10) 0.0334(9) Uani 1 1 d D .
H4C H 0.823(4) 0.801(5) 0.824(2) 0.08(2) Uiso 1 1 d D .
O5 O 0.7890(4) 0.4574(3) 0.76947(10) 0.0369(9) Uani 1 1 d . .
O6 O 0.6676(4) 0.4145(4) 0.69974(11) 0.0478(10) Uani 1 1 d D .
H6 H 0.757(5) 0.375(5) 0.696(2) 0.10(3) Uiso 1 1 d D .
O7 O 0.1933(4) 0.2399(3) 0.73720(10) 0.0372(9) Uani 1 1 d . .
O8 O 0.2781(4) 0.2266(3) 0.81184(10) 0.0427(9) Uani 1 1 d D .
H8 H 0.190(5) 0.263(5) 0.818(2) 0.08(2) Uiso 1 1 d D .
O9 O 0.1615(3) -0.0204(3) 0.74418(9) 0.0272(7) Uani 1 1 d . .
O10 O 0.2723(4) -0.0778(3) 0.68061(10) 0.0327(8) Uani 1 1 d D .
H10A H 0.169(3) -0.101(5) 0.6745(16) 0.049(16) Uiso 1 1 d D .
N1 N 0.0152(4) 0.8553(4) -0.14844(12) 0.0310(9) Uani 1 1 d . .
N2 N 0.1518(4) 0.9138(4) -0.16145(12) 0.0266(9) Uani 1 1 d D .
H2 H 0.148(5) 0.938(4) -0.1900(7) 0.029(13) Uiso 1 1 d D .
N3 N 0.9826(4) 0.8221(4) 0.64958(12) 0.0298(9) Uani 1 1 d . .
N4 N 0.8439(5) 0.7618(4) 0.66050(12) 0.0290(9) Uani 1 1 d D .
H4 H 0.839(5) 0.740(4) 0.6889(7) 0.036(14) Uiso 1 1 d D .
C1 C 0.0527(5) 0.8335(4) -0.10383(14) 0.0281(11) Uani 1 1 d . .
H1 H -0.018837 0.793234 -0.085736 0.034 Uiso 1 1 calc R U
C2 C 0.2108(5) 0.8782(4) -0.08767(14) 0.0247(10) Uani 1 1 d . .
C3 C 0.2720(5) 0.9304(4) -0.12558(13) 0.0240(10) Uani 1 1 d . .
C4 C 0.4429(5) 0.9832(4) -0.12648(14) 0.0272(11) Uani 1 1 d . .
H4A H 0.432907 1.058200 -0.142255 0.033 Uiso 1 1 calc R U
H4B H 0.513952 0.932229 -0.143159 0.033 Uiso 1 1 calc R U
C5 C 0.5263(5) 1.0011(4) -0.07715(13) 0.0222(10) Uani 1 1 d . .
H5 H 0.470207 1.068801 -0.064427 0.027 Uiso 1 1 calc R U
C6 C 0.5011(5) 0.8942(4) -0.04475(13) 0.0231(10) Uani 1 1 d . .
C7 C 0.3086(5) 0.8795(5) -0.04085(14) 0.0279(11) Uani 1 1 d . .
H7A H 0.288735 0.806671 -0.025025 0.033 Uiso 1 1 calc R U
H7B H 0.268265 0.943677 -0.022949 0.033 Uiso 1 1 calc R U
C8 C 0.5712(5) 0.7802(4) -0.06353(14) 0.0278(10) Uani 1 1 d . .
H8A H 0.563883 0.718412 -0.041474 0.042 Uiso 1 1 calc R U
H8B H 0.688281 0.791404 -0.069130 0.042 Uiso 1 1 calc R U
H8C H 0.505129 0.759449 -0.091735 0.042 Uiso 1 1 calc R U
C9 C 0.5895(5) 0.9256(4) 0.00389(13) 0.0227(10) Uani 1 1 d . .
H9 H 0.537925 0.999892 0.012315 0.027 Uiso 1 1 calc R U
C10 C 0.7814(5) 0.9517(4) 0.00286(13) 0.0215(9) Uani 1 1 d . .
H10 H 0.837599 0.881464 -0.007822 0.026 Uiso 1 1 calc R U
C11 C 0.8061(5) 1.0525(4) -0.03029(14) 0.0289(11) Uani 1 1 d . .
H11A H 0.927272 1.062339 -0.032861 0.035 Uiso 1 1 calc R U
H11B H 0.764262 1.124435 -0.017631 0.035 Uiso 1 1 calc R U
C12 C 0.7143(5) 1.0333(4) -0.07840(14) 0.0264(10) Uani 1 1 d . .
H12A H 0.722188 1.104397 -0.096319 0.032 Uiso 1 1 calc R U
H12B H 0.771242 0.970958 -0.093587 0.032 Uiso 1 1 calc R U
C13 C 0.5527(5) 0.8381(4) 0.04157(13) 0.0296(11) Uani 1 1 d . .
H13A H 0.430205 0.833420 0.043058 0.036 Uiso 1 1 calc R U
H13B H 0.592398 0.760902 0.033512 0.036 Uiso 1 1 calc R U
C14 C 0.6388(5) 0.8724(4) 0.08895(14) 0.0286(11) Uani 1 1 d . .
H14A H 0.617209 0.812163 0.111098 0.034 Uiso 1 1 calc R U
H14B H 0.590008 0.945405 0.098721 0.034 Uiso 1 1 calc R U
C15 C 0.8322(5) 0.8875(4) 0.08783(13) 0.0234(10) Uani 1 1 d . .
C16 C 0.8595(5) 0.9810(4) 0.05145(13) 0.0237(10) Uani 1 1 d . .
H16 H 0.801416 1.052088 0.060700 0.028 Uiso 1 1 calc R U
C17 C 0.9128(5) 0.7690(4) 0.07725(15) 0.0345(11) Uani 1 1 d . .
H17A H 0.876375 0.746644 0.046162 0.052 Uiso 1 1 calc R U
H17B H 0.877316 0.710385 0.097916 0.052 Uiso 1 1 calc R U
H17C H 1.034968 0.775896 0.081052 0.052 Uiso 1 1 calc R U
C18 C 1.0519(5) 1.0066(5) 0.05933(14) 0.0313(12) Uani 1 1 d . .
H18A H 1.076614 1.086026 0.050043 0.038 Uiso 1 1 calc R U
H18B H 1.116023 0.952011 0.042196 0.038 Uiso 1 1 calc R U
C19 C 1.0960(5) 0.9904(5) 0.11153(14) 0.0318(12) Uani 1 1 d . .
H19A H 1.129067 1.064857 0.125859 0.038 Uiso 1 1 calc R U
H19B H 1.189965 0.935544 0.117473 0.038 Uiso 1 1 calc R U
C20 C 0.9329(5) 0.9420(4) 0.13101(14) 0.0252(10) Uani 1 1 d . .
C21 C 0.8393(5) 1.0383(4) 0.15382(14) 0.0345(12) Uani 1 1 d . .
H21A H 0.914216 1.073076 0.177982 0.052 Uiso 1 1 calc R U
H21B H 0.741476 1.005756 0.166454 0.052 Uiso 1 1 calc R U
H21C H 0.802719 1.097184 0.131492 0.052 Uiso 1 1 calc R U
C22 C 0.9475(5) 0.8518(4) 0.60582(14) 0.0273(11) Uani 1 1 d . .
H22 H 1.021015 0.893588 0.588791 0.033 Uiso 1 1 calc R U
C23 C 0.7860(5) 0.8123(4) 0.58870(14) 0.0249(10) Uani 1 1 d . .
C24 C 0.7235(5) 0.7558(4) 0.62478(13) 0.0253(11) Uani 1 1 d . .
C25 C 0.5553(5) 0.6933(5) 0.62271(13) 0.0283(11) Uani 1 1 d . .
H25A H 0.497434 0.713581 0.649434 0.034 Uiso 1 1 calc R U
H25B H 0.573951 0.609107 0.622939 0.034 Uiso 1 1 calc R U
C26 C 0.4435(5) 0.7287(4) 0.57856(13) 0.0230(10) Uani 1 1 d . .
H26 H 0.401636 0.808351 0.583447 0.028 Uiso 1 1 calc R U
C27 C 0.5422(5) 0.7329(4) 0.53457(12) 0.0200(9) Uani 1 1 d . .
C28 C 0.6862(5) 0.8259(4) 0.54251(14) 0.0261(11) Uani 1 1 d . .
H28A H 0.762966 0.818426 0.518669 0.031 Uiso 1 1 calc R U
H28B H 0.636189 0.903838 0.540212 0.031 Uiso 1 1 calc R U
C29 C 0.6249(5) 0.6135(4) 0.52634(13) 0.0229(9) Uani 1 1 d . .
H29A H 0.674162 0.615200 0.497580 0.034 Uiso 1 1 calc R U
H29B H 0.539614 0.553068 0.525515 0.034 Uiso 1 1 calc R U
H29C H 0.712551 0.597750 0.550782 0.034 Uiso 1 1 calc R U
C30 C 0.4147(5) 0.7690(4) 0.49376(13) 0.0202(10) Uani 1 1 d . .
H30 H 0.369761 0.845451 0.502158 0.024 Uiso 1 1 calc R U
C31 C 0.2587(5) 0.6883(4) 0.48586(13) 0.0217(9) Uani 1 1 d . .
H31 H 0.297074 0.609565 0.478065 0.026 Uiso 1 1 calc R U
C32 C 0.1680(5) 0.6806(5) 0.52969(13) 0.0298(11) Uani 1 1 d . .
H32A H 0.114682 0.755676 0.534849 0.036 Uiso 1 1 calc R U
H32B H 0.078194 0.622137 0.525405 0.036 Uiso 1 1 calc R U
C33 C 0.2871(5) 0.6489(4) 0.57194(14) 0.0292(11) Uani 1 1 d . .
H33A H 0.324660 0.568287 0.569189 0.035 Uiso 1 1 calc R U
H33B H 0.224877 0.653977 0.598912 0.035 Uiso 1 1 calc R U
C34 C 0.4984(5) 0.7904(4) 0.44871(13) 0.0244(10) Uani 1 1 d . .
H34A H 0.588149 0.848489 0.454453 0.029 Uiso 1 1 calc R U
H34B H 0.550892 0.717986 0.439764 0.029 Uiso 1 1 calc R U
C35 C 0.3720(5) 0.8328(4) 0.40878(14) 0.0266(11) Uani 1 1 d . .
H35A H 0.329331 0.909958 0.415831 0.032 Uiso 1 1 calc R U
H35B H 0.430108 0.839169 0.381112 0.032 Uiso 1 1 calc R U
C36 C 0.2221(5) 0.7469(4) 0.40053(13) 0.0225(10) Uani 1 1 d . .
C37 C 0.1400(5) 0.7349(4) 0.44606(13) 0.0226(10) Uani 1 1 d . .
H37 H 0.108051 0.814485 0.454695 0.027 Uiso 1 1 calc R U
C38 C 0.2856(5) 0.6311(4) 0.38282(14) 0.0306(11) Uani 1 1 d . .
H38A H 0.365182 0.596178 0.405898 0.046 Uiso 1 1 calc R U
H38B H 0.341225 0.644844 0.355516 0.046 Uiso 1 1 calc R U
H38C H 0.190641 0.578987 0.375859 0.046 Uiso 1 1 calc R U
C39 C -0.0282(5) 0.6695(5) 0.43219(14) 0.0335(12) Uani 1 1 d . .
H39A H -0.115824 0.693063 0.451462 0.040 Uiso 1 1 calc R U
H39B H -0.011951 0.585285 0.434768 0.040 Uiso 1 1 calc R U
C40 C -0.0777(5) 0.7055(5) 0.38172(15) 0.0405(14) Uani 1 1 d . .
H40A H -0.084838 0.636774 0.361998 0.049 Uiso 1 1 calc R U
H40B H -0.187483 0.744894 0.378674 0.049 Uiso 1 1 calc R U
C41 C 0.0636(5) 0.7889(5) 0.36843(14) 0.0301(11) Uani 1 1 d . .
C42 C 0.0159(6) 0.9164(5) 0.37383(16) 0.0427(13) Uani 1 1 d . .
H42A H -0.088157 0.932839 0.354901 0.064 Uiso 1 1 calc R U
H42B H 0.105615 0.965557 0.364610 0.064 Uiso 1 1 calc R U
H42C H -0.000207 0.931812 0.405399 0.064 Uiso 1 1 calc R U
C43 C 0.7185(5) 0.7114(4) 0.77867(14) 0.0221(10) Uani 1 1 d . .
C44 C 0.5475(5) 0.6598(4) 0.76457(13) 0.0201(10) Uani 1 1 d . .
C45 C 0.5285(5) 0.5524(4) 0.74174(13) 0.0211(10) Uani 1 1 d . .
C46 C 0.6769(5) 0.4708(4) 0.73887(14) 0.0261(11) Uani 1 1 d . .
C47 C 0.3664(5) 0.5145(4) 0.72406(14) 0.0274(11) Uani 1 1 d . .
H47 H 0.353340 0.442961 0.708749 0.033 Uiso 1 1 calc R U
C48 C 0.2248(5) 0.5842(5) 0.72947(15) 0.0290(12) Uani 1 1 d . .
H48 H 0.116747 0.559212 0.717638 0.035 Uiso 1 1 calc R U
C49 C 0.2431(5) 0.6893(4) 0.75209(14) 0.0256(10) Uani 1 1 d . .
H49 H 0.147841 0.735824 0.755389 0.031 Uiso 1 1 calc R U
C50 C 0.4034(5) 0.7264(4) 0.77003(14) 0.0253(10) Uani 1 1 d . .
H50 H 0.414675 0.797073 0.785988 0.030 Uiso 1 1 calc R U
C51 C 0.2931(5) 0.2051(4) 0.76819(14) 0.0247(10) Uani 1 1 d . .
C52 C 0.4510(5) 0.1380(4) 0.76113(14) 0.0257(10) Uani 1 1 d . .
C53 C 0.4447(5) 0.0381(4) 0.73365(14) 0.0242(10) Uani 1 1 d . .
C54 C 0.2781(5) -0.0213(4) 0.71954(13) 0.0220(10) Uani 1 1 d . .
C55 C 0.5961(5) -0.0159(5) 0.72376(15) 0.0304(11) Uani 1 1 d . .
H55 H 0.592217 -0.081774 0.704885 0.036 Uiso 1 1 calc R U
C56 C 0.7512(6) 0.0281(5) 0.74185(17) 0.0392(13) Uani 1 1 d . .
H56 H 0.851837 -0.007645 0.734956 0.047 Uiso 1 1 calc R U
C57 C 0.7576(6) 0.1246(5) 0.77001(19) 0.0437(14) Uani 1 1 d . .
H57 H 0.862694 0.152869 0.782707 0.052 Uiso 1 1 calc R U
C58 C 0.6086(5) 0.1802(5) 0.77971(16) 0.0339(12) Uani 1 1 d . .
H58 H 0.614109 0.245926 0.798684 0.041 Uiso 1 1 calc R U

loop_
_atom_site_aniso_label
_atom_site_aniso_U_11
_atom_site_aniso_U_22
_atom_site_aniso_U_33
_atom_site_aniso_U_23
_atom_site_aniso_U_13
_atom_site_aniso_U_12
O1 0.0326(16) 0.037(2) 0.0236(17) 0.0051(15) -0.0076(14) -0.0084(15)
O2 0.0315(17) 0.057(3) 0.0187(16) 0.0022(15) -0.0060(14) -0.0190(17)
O3 0.0185(14) 0.044(2) 0.0251(16) -0.0027(15) 0.0053(13) -0.0008(15)
O4 0.0195(16) 0.053(3) 0.0282(18) -0.0156(17) 0.0036(14) -0.0062(17)
O5 0.0343(17) 0.041(2) 0.0321(18) -0.0068(16) -0.0143(15) 0.0148(16)
O6 0.045(2) 0.065(3) 0.0309(19) -0.0180(18) -0.0077(16) 0.028(2)
O7 0.0352(17) 0.046(2) 0.0284(18) -0.0023(16) -0.0082(15) 0.0097(17)
O8 0.047(2) 0.055(3) 0.0253(17) -0.0096(17) -0.0042(16) 0.022(2)
O9 0.0159(14) 0.042(2) 0.0244(16) -0.0021(15) 0.0026(12) 0.0001(14)
O10 0.0268(17) 0.047(2) 0.0241(17) -0.0093(16) 0.0011(14) -0.0041(17)
N1 0.0207(18) 0.042(3) 0.029(2) -0.0039(19) -0.0005(16) -0.0003(19)
N2 0.0241(19) 0.038(3) 0.0171(19) -0.0017(18) -0.0018(16) 0.0012(18)
N3 0.028(2) 0.035(3) 0.025(2) -0.0056(18) -0.0040(16) 0.0018(18)
N4 0.031(2) 0.036(3) 0.019(2) -0.0039(18) 0.0005(17) 0.0020(19)
C1 0.020(2) 0.037(3) 0.028(2) -0.003(2) 0.0032(19) 0.001(2)
C2 0.022(2) 0.031(3) 0.021(2) -0.001(2) 0.0016(18) 0.005(2)
C3 0.020(2) 0.031(3) 0.021(2) -0.004(2) -0.0007(19) 0.004(2)
C4 0.029(2) 0.030(3) 0.022(2) -0.001(2) 0.0016(19) 0.000(2)
C5 0.022(2) 0.023(3) 0.021(2) -0.0029(18) 0.0017(17) -0.0022(19)
C6 0.022(2) 0.026(3) 0.021(2) -0.0021(18) 0.0008(17) -0.0020(19)
C7 0.024(2) 0.038(3) 0.022(2) 0.003(2) 0.0044(18) -0.005(2)
C8 0.030(2) 0.023(3) 0.030(2) -0.0023(19) -0.0030(19) -0.002(2)
C9 0.026(2) 0.023(3) 0.020(2) -0.0013(19) 0.0048(18) 0.000(2)
C10 0.022(2) 0.022(3) 0.020(2) -0.0034(18) 0.0011(17) -0.0015(18)
C11 0.026(2) 0.035(3) 0.026(2) 0.001(2) 0.0011(18) -0.008(2)
C12 0.026(2) 0.030(3) 0.023(2) 0.006(2) 0.0003(18) -0.005(2)
C13 0.025(2) 0.038(3) 0.024(2) 0.009(2) -0.0046(18) -0.012(2)
C14 0.028(2) 0.037(3) 0.020(2) 0.009(2) -0.0017(18) -0.009(2)
C15 0.023(2) 0.025(3) 0.021(2) -0.0002(18) 0.0002(17) -0.0047(19)
C16 0.025(2) 0.027(3) 0.019(2) -0.0037(19) 0.0032(18) -0.002(2)
C17 0.039(2) 0.029(3) 0.034(3) -0.003(2) -0.007(2) 0.002(2)
C18 0.025(2) 0.044(3) 0.025(2) 0.002(2) 0.0011(19) -0.010(2)
C19 0.027(2) 0.040(3) 0.028(2) -0.003(2) 0.0003(19) -0.012(2)
C20 0.027(2) 0.026(3) 0.022(2) 0.0019(19) -0.0013(18) -0.006(2)
C21 0.042(3) 0.039(3) 0.023(2) -0.007(2) 0.005(2) -0.008(2)
C22 0.031(2) 0.025(3) 0.026(2) -0.004(2) 0.0002(19) -0.002(2)
C23 0.026(2) 0.024(3) 0.024(2) -0.005(2) -0.0003(19) 0.000(2)
C24 0.030(2) 0.027(3) 0.018(2) -0.0040(19) -0.0018(19) 0.004(2)
C25 0.034(2) 0.035(3) 0.016(2) 0.002(2) 0.0029(18) 0.001(2)
C26 0.026(2) 0.025(3) 0.018(2) 0.0035(19) 0.0041(17) 0.007(2)
C27 0.0220(19) 0.020(2) 0.017(2) 0.0016(18) 0.0001(16) -0.0020(19)
C28 0.028(2) 0.025(3) 0.024(2) 0.001(2) -0.0041(19) -0.003(2)
C29 0.028(2) 0.023(3) 0.017(2) 0.0032(18) -0.0030(17) 0.0014(19)
C30 0.020(2) 0.021(3) 0.018(2) -0.0004(18) -0.0009(17) -0.0005(19)
C31 0.023(2) 0.025(3) 0.018(2) -0.0013(18) 0.0046(17) -0.0018(19)
C32 0.021(2) 0.046(3) 0.023(2) 0.003(2) 0.0035(18) -0.005(2)
C33 0.027(2) 0.040(3) 0.022(2) 0.002(2) 0.0080(19) -0.002(2)
C34 0.021(2) 0.026(3) 0.027(2) 0.0040(19) 0.0002(18) -0.0085(19)
C35 0.028(2) 0.027(3) 0.025(2) 0.004(2) 0.0024(19) -0.005(2)
C36 0.021(2) 0.024(3) 0.022(2) 0.0005(18) -0.0012(17) -0.0003(19)
C37 0.020(2) 0.027(3) 0.021(2) -0.0004(19) 0.0021(17) -0.0018(19)
C38 0.035(2) 0.032(3) 0.026(2) -0.003(2) 0.006(2) -0.005(2)
C39 0.025(2) 0.050(4) 0.025(2) 0.002(2) 0.0005(19) -0.009(2)
C40 0.024(2) 0.071(4) 0.026(2) 0.003(3) -0.004(2) -0.013(3)
C41 0.024(2) 0.044(3) 0.021(2) 0.002(2) -0.0011(19) -0.003(2)
C42 0.037(3) 0.055(4) 0.033(3) 0.009(2) -0.013(2) 0.012(3)
C43 0.021(2) 0.022(3) 0.022(2) 0.0035(19) -0.0013(18) 0.004(2)
C44 0.017(2) 0.025(3) 0.018(2) 0.0014(18) 0.0027(18) 0.0015(19)
C45 0.022(2) 0.027(3) 0.014(2) 0.0010(18) 0.0019(17) -0.001(2)
C46 0.024(2) 0.033(3) 0.021(2) 0.000(2) 0.0005(19) 0.000(2)
C47 0.027(2) 0.031(3) 0.023(2) -0.007(2) -0.0019(19) -0.006(2)
C48 0.015(2) 0.046(3) 0.025(2) -0.002(2) -0.0006(18) -0.004(2)
C49 0.016(2) 0.032(3) 0.030(2) 0.001(2) 0.0048(18) 0.003(2)
C50 0.021(2) 0.029(3) 0.027(2) 0.000(2) 0.0041(18) -0.001(2)
C51 0.027(2) 0.019(3) 0.027(2) 0.0003(19) -0.004(2) -0.003(2)
C52 0.022(2) 0.033(3) 0.022(2) 0.006(2) 0.0005(19) -0.001(2)
C53 0.021(2) 0.034(3) 0.017(2) 0.005(2) 0.0013(18) -0.001(2)
C54 0.021(2) 0.026(3) 0.019(2) 0.0000(19) -0.0015(18) 0.006(2)
C55 0.028(2) 0.032(3) 0.033(3) -0.001(2) 0.0096(19) 0.002(2)
C56 0.020(2) 0.052(4) 0.045(3) 0.010(3) 0.003(2) -0.001(2)
C57 0.018(2) 0.053(4) 0.059(4) 0.012(3) -0.003(2) -0.009(3)
C58 0.027(2) 0.036(3) 0.037(3) 0.005(2) -0.005(2) -0.004(2)

loop_
_atom_type_symbol
_atom_type_description
_atom_type_scat_dispersion_real
_atom_type_scat_dispersion_imag
_atom_type_scat_source
C C 0.0033 0.0016 'International Tables Vol C Tables 4.2.6.8 and 6.1.1.4'
H H 0.0000 0.0000 'International Tables Vol C Tables 4.2.6.8 and 6.1.1.4'
N N 0.0061 0.0033 'International Tables Vol C Tables 4.2.6.8 and 6.1.1.4'
O O 0.0106 0.0060 'International Tables Vol C Tables 4.2.6.8 and 6.1.1.4'

loop_
_geom_angle_atom_site_label_1
_geom_angle_atom_site_label_2
_geom_angle_atom_site_label_3
_geom_angle
C20 O1 H1A 115(4)
C41 O2 H2A 106(3)
C43 O4 H4C 112(4)
C46 O6 H6 114(4)
C51 O8 H8 118(4)
C54 O10 H10A 107(3)
C1 N1 N2 105.2(3)
N1 N2 C3 111.4(3)
N1 N2 H2 118(3)
C3 N2 H2 130(3)
C22 N3 N4 105.1(4)
C24 N4 N3 111.5(4)
C24 N4 H4 129(3)
N3 N4 H4 119(3)
N1 C1 C2 111.8(4)
N1 C1 H1 124.1
C2 C1 H1 124.1
C3 C2 C1 104.8(4)
C3 C2 C7 122.5(4)
C1 C2 C7 132.6(4)
N2 C3 C2 106.8(4)
N2 C3 C4 127.6(4)
C2 C3 C4 125.3(4)
C3 C4 C5 110.0(3)
C3 C4 H4A 109.7
C5 C4 H4A 109.7
C3 C4 H4B 109.7
C5 C4 H4B 109.7
H4A C4 H4B 108.2
C12 C5 C4 109.5(3)
C12 C5 C6 112.4(3)
C4 C5 C6 113.4(3)
C12 C5 H5 107.1
C4 C5 H5 107.1
C6 C5 H5 107.1
C8 C6 C7 109.0(4)
C8 C6 C9 112.1(3)
C7 C6 C9 108.1(3)
C8 C6 C5 111.7(3)
C7 C6 C5 108.3(3)
C9 C6 C5 107.6(3)
C2 C7 C6 110.7(3)
C2 C7 H7A 109.5
C6 C7 H7A 109.5
C2 C7 H7B 109.5
C6 C7 H7B 109.5
H7A C7 H7B 108.1
C6 C8 H8A 109.5
C6 C8 H8B 109.5
H8A C8 H8B 109.5
C6 C8 H8C 109.5
H8A C8 H8C 109.5
H8B C8 H8C 109.5
C13 C9 C10 113.2(3)
C13 C9 C6 114.0(3)
C10 C9 C6 112.0(3)
C13 C9 H9 105.6
C10 C9 H9 105.6
C6 C9 H9 105.6
C11 C10 C16 111.2(3)
C11 C10 C9 110.1(3)
C16 C10 C9 109.2(3)
C11 C10 H10 108.8
C16 C10 H10 108.8
C9 C10 H10 108.8
C10 C11 C12 113.4(4)
C10 C11 H11A 108.9
C12 C11 H11A 108.9
C10 C11 H11B 108.9
C12 C11 H11B 108.9
H11A C11 H11B 107.7
C5 C12 C11 112.5(3)
C5 C12 H12A 109.1
C11 C12 H12A 109.1
C5 C12 H12B 109.1
C11 C12 H12B 109.1
H12A C12 H12B 107.8
C14 C13 C9 112.7(4)
C14 C13 H13A 109.1
C9 C13 H13A 109.1
C14 C13 H13B 109.1
C9 C13 H13B 109.1
H13A C13 H13B 107.8
C13 C14 C15 111.1(3)
C13 C14 H14A 109.4
C15 C14 H14A 109.4
C13 C14 H14B 109.4
C15 C14 H14B 109.4
H14A C14 H14B 108.0
C17 C15 C14 109.6(4)
C17 C15 C16 112.5(3)
C14 C15 C16 107.4(3)
C17 C15 C20 109.1(3)
C14 C15 C20 117.1(3)
C16 C15 C20 101.0(3)
C10 C16 C18 118.7(3)
C10 C16 C15 114.9(4)
C18 C16 C15 103.3(3)
C10 C16 H16 106.3
C18 C16 H16 106.3
C15 C16 H16 106.3
C15 C17 H17A 109.5
C15 C17 H17B 109.5
H17A C17 H17B 109.5
C15 C17 H17C 109.5
H17A C17 H17C 109.5
H17B C17 H17C 109.5
C16 C18 C19 104.4(3)
C16 C18 H18A 110.9
C19 C18 H18A 110.9
C16 C18 H18B 110.9
C19 C18 H18B 110.9
H18A C18 H18B 108.9
C18 C19 C20 106.9(3)
C18 C19 H19A 110.3
C20 C19 H19A 110.3
C18 C19 H19B 110.3
C20 C19 H19B 110.3
H19A C19 H19B 108.6
O1 C20 C21 107.9(3)
O1 C20 C15 109.9(4)
C21 C20 C15 114.6(4)
O1 C20 C19 110.8(3)
C21 C20 C19 111.1(4)
C15 C20 C19 102.6(3)
C20 C21 H21A 109.5
C20 C21 H21B 109.5
H21A C21 H21B 109.5
C20 C21 H21C 109.5
H21A C21 H21C 109.5
H21B C21 H21C 109.5
N3 C22 C23 111.1(4)
N3 C22 H22 124.4
C23 C22 H22 124.4
C24 C23 C22 105.0(4)
C24 C23 C28 123.1(4)
C22 C23 C28 131.9(4)
N4 C24 C23 107.3(4)
N4 C24 C25 127.5(4)
C23 C24 C25 125.1(4)
C24 C25 C26 109.8(4)
C24 C25 H25A 109.7
C26 C25 H25A 109.7
C24 C25 H25B 109.7
C26 C25 H25B 109.7
H25A C25 H25B 108.2
C33 C26 C25 109.7(3)
C33 C26 C27 111.9(3)
C25 C26 C27 114.0(3)
C33 C26 H26 107.0
C25 C26 H26 107.0
C27 C26 H26 107.0
C29 C27 C30 111.6(3)
C29 C27 C28 108.3(3)
C30 C27 C28 110.2(3)
C29 C27 C26 110.7(3)
C30 C27 C26 107.9(3)
C28 C27 C26 108.2(3)
C23 C28 C27 111.9(3)
C23 C28 H28A 109.2
C27 C28 H28A 109.2
C23 C28 H28B 109.2
C27 C28 H28B 109.2
H28A C28 H28B 107.9
C27 C29 H29A 109.5
C27 C29 H29B 109.5
H29A C29 H29B 109.5
C27 C29 H29C 109.5
H29A C29 H29C 109.5
H29B C29 H29C 109.5
C31 C30 C27 114.1(3)
C31 C30 C34 111.5(3)
C27 C30 C34 113.8(3)
C31 C30 H30 105.5
C27 C30 H30 105.5
C34 C30 H30 105.5
C37 C31 C32 111.1(3)
C37 C31 C30 109.2(3)
C32 C31 C30 109.9(3)
C37 C31 H31 108.8
C32 C31 H31 108.8
C30 C31 H31 108.8
C33 C32 C31 113.2(3)
C33 C32 H32A 108.9
C31 C32 H32A 108.9
C33 C32 H32B 108.9
C31 C32 H32B 108.9
H32A C32 H32B 107.8
C32 C33 C26 112.7(4)
C32 C33 H33A 109.0
C26 C33 H33A 109.0
C32 C33 H33B 109.0
C26 C33 H33B 109.0
H33A C33 H33B 107.8
C35 C34 C30 113.5(3)
C35 C34 H34A 108.9
C30 C34 H34A 108.9
C35 C34 H34B 108.9
C30 C34 H34B 108.9
H34A C34 H34B 107.7
C36 C35 C34 110.5(4)
C36 C35 H35A 109.6
C34 C35 H35A 109.6
C36 C35 H35B 109.6
C34 C35 H35B 109.6
H35A C35 H35B 108.1
C38 C36 C35 109.5(3)
C38 C36 C37 113.4(4)
C35 C36 C37 107.6(3)
C38 C36 C41 109.4(3)
C35 C36 C41 117.1(4)
C37 C36 C41 99.7(3)
C31 C37 C39 118.8(4)
C31 C37 C36 114.5(3)
C39 C37 C36 103.8(3)
C31 C37 H37 106.3
C39 C37 H37 106.3
C36 C37 H37 106.3
C36 C38 H38A 109.5
C36 C38 H38B 109.5
H38A C38 H38B 109.5
C36 C38 H38C 109.5
H38A C38 H38C 109.5
H38B C38 H38C 109.5
C37 C39 C40 104.7(4)
C37 C39 H39A 110.8
C40 C39 H39A 110.8
C37 C39 H39B 110.8
C40 C39 H39B 110.8
H39A C39 H39B 108.9
C41 C40 C39 106.5(3)
C41 C40 H40A 110.4
C39 C40 H40A 110.4
C41 C40 H40B 110.4
C39 C40 H40B 110.4
H40A C40 H40B 108.6
O2 C41 C42 107.6(4)
O2 C41 C40 111.5(4)
C42 C41 C40 111.9(4)
O2 C41 C36 108.4(3)
C42 C41 C36 115.1(4)
C40 C41 C36 102.3(4)
C41 C42 H42A 109.5
C41 C42 H42B 109.5
H42A C42 H42B 109.5
C41 C42 H42C 109.5
H42A C42 H42C 109.5
H42B C42 H42C 109.5
O3 C43 O4 123.9(4)
O3 C43 C44 122.5(4)
O4 C43 C44 113.5(3)
C50 C44 C45 119.0(4)
C50 C44 C43 118.6(4)
C45 C44 C43 122.0(4)
C44 C45 C47 120.0(4)
C44 C45 C46 121.5(4)
C47 C45 C46 118.3(4)
O5 C46 O6 124.2(4)
O5 C46 C45 123.7(4)
O6 C46 C45 112.1(4)
C48 C47 C45 119.6(4)
C48 C47 H47 120.2
C45 C47 H47 120.2
C49 C48 C47 120.5(4)
C49 C48 H48 119.8
C47 C48 H48 119.8
C48 C49 C50 119.9(4)
C48 C49 H49 120.0
C50 C49 H49 120.0
C49 C50 C44 121.0(4)
C49 C50 H50 119.5
C44 C50 H50 119.5
O7 C51 O8 123.6(4)
O7 C51 C52 123.7(4)
O8 C51 C52 112.6(4)
C53 C52 C58 119.3(4)
C53 C52 C51 121.1(4)
C58 C52 C51 119.5(4)
C52 C53 C55 119.8(4)
C52 C53 C54 120.6(4)
C55 C53 C54 119.1(4)
O9 C54 O10 123.7(4)
O9 C54 C53 121.5(4)
O10 C54 C53 114.7(3)
C56 C55 C53 120.2(5)
C56 C55 H55 119.9
C53 C55 H55 119.9
C57 C56 C55 120.1(5)
C57 C56 H56 119.9
C55 C56 H56 119.9
C56 C57 C58 120.5(5)
C56 C57 H57 119.8
C58 C57 H57 119.8
C57 C58 C52 120.1(5)
C57 C58 H58 119.9
C52 C58 H58 119.9

loop_
_geom_bond_atom_site_label_1
_geom_bond_atom_site_label_2
_geom_bond_distance
O1 C20 1.451(5)
O1 H1A 0.846(14)
O2 C41 1.454(5)
O2 H2A 0.849(14)
O3 C43 1.215(4)
O4 C43 1.304(5)
O4 H4C 0.855(14)
O5 C46 1.203(5)
O6 C46 1.307(5)
O6 H6 0.855(14)
O7 C51 1.206(5)
O8 C51 1.316(5)
O8 H8 0.851(14)
O9 C54 1.221(5)
O10 C54 1.304(5)
O10 H10A 0.854(14)
N1 C1 1.332(5)
N1 N2 1.350(5)
N2 C3 1.354(5)
N2 H2 0.875(14)
N3 C22 1.326(5)
N3 N4 1.354(5)
N4 C24 1.341(5)
N4 H4 0.871(14)
C1 C2 1.384(6)
C1 H1 0.9300
C2 C3 1.385(6)
C2 C7 1.503(5)
C3 C4 1.475(6)
C4 C5 1.538(5)
C4 H4A 0.9700
C4 H4B 0.9700
C5 C12 1.527(5)
C5 C6 1.566(6)
C5 H5 0.9800
C6 C8 1.533(6)
C6 C7 1.539(5)
C6 C9 1.561(5)
C7 H7A 0.9700
C7 H7B 0.9700
C8 H8A 0.9600
C8 H8B 0.9600
C8 H8C 0.9600
C9 C13 1.534(6)
C9 C10 1.542(5)
C9 H9 0.9800
C10 C11 1.526(6)
C10 C16 1.528(5)
C10 H10 0.9800
C11 C12 1.532(5)
C11 H11A 0.9700
C11 H11B 0.9700
C12 H12A 0.9700
C12 H12B 0.9700
C13 C14 1.532(5)
C13 H13A 0.9700
C13 H13B 0.9700
C14 C15 1.535(5)
C14 H14A 0.9700
C14 H14B 0.9700
C15 C17 1.535(6)
C15 C16 1.535(6)
C15 C20 1.552(6)
C16 C18 1.536(5)
C16 H16 0.9800
C17 H17A 0.9600
C17 H17B 0.9600
C17 H17C 0.9600
C18 C19 1.543(6)
C18 H18A 0.9700
C18 H18B 0.9700
C19 C20 1.555(6)
C19 H19A 0.9700
C19 H19B 0.9700
C20 C21 1.512(6)
C21 H21A 0.9600
C21 H21B 0.9600
C21 H21C 0.9600
C22 C23 1.393(6)
C22 H22 0.9300
C23 C24 1.368(6)
C23 C28 1.502(6)
C24 C25 1.498(6)
C25 C26 1.543(5)
C25 H25A 0.9700
C25 H25B 0.9700
C26 C33 1.526(6)
C26 C27 1.567(5)
C26 H26 0.9800
C27 C29 1.536(6)
C27 C30 1.537(5)
C27 C28 1.551(6)
C28 H28A 0.9700
C28 H28B 0.9700
C29 H29A 0.9600
C29 H29B 0.9600
C29 H29C 0.9600
C30 C31 1.533(6)
C30 C34 1.548(5)
C30 H30 0.9800
C31 C37 1.515(5)
C31 C32 1.529(5)
C31 H31 0.9800
C32 C33 1.519(6)
C32 H32A 0.9700
C32 H32B 0.9700
C33 H33A 0.9700
C33 H33B 0.9700
C34 C35 1.535(5)
C34 H34A 0.9700
C34 H34B 0.9700
C35 C36 1.533(6)
C35 H35A 0.9700
C35 H35B 0.9700
C36 C38 1.519(6)
C36 C37 1.542(5)
C36 C41 1.560(6)
C37 C39 1.537(6)
C37 H37 0.9800
C38 H38A 0.9600
C38 H38B 0.9600
C38 H38C 0.9600
C39 C40 1.544(6)
C39 H39A 0.9700
C39 H39B 0.9700
C40 C41 1.541(6)
C40 H40A 0.9700
C40 H40B 0.9700
C41 C42 1.512(7)
C42 H42A 0.9600
C42 H42B 0.9600
C42 H42C 0.9600
C43 C44 1.489(6)
C44 C50 1.386(6)
C44 C45 1.394(6)
C45 C47 1.396(6)
C45 C46 1.501(6)
C47 C48 1.390(6)
C47 H47 0.9300
C48 C49 1.369(7)
C48 H48 0.9300
C49 C50 1.383(6)
C49 H49 0.9300
C50 H50 0.9300
C51 C52 1.490(6)
C52 C53 1.391(6)
C52 C58 1.389(6)
C53 C55 1.396(6)
C53 C54 1.496(6)
C55 C56 1.375(6)
C55 H55 0.9300
C56 C57 1.371(8)
C56 H56 0.9300
C57 C58 1.386(7)
C57 H57 0.9300
C58 H58 0.9300

loop_
_geom_hbond_atom_site_label_D
_geom_hbond_atom_site_label_H
_geom_hbond_atom_site_label_A
_geom_hbond_distance_DH
_geom_hbond_distance_HA
_geom_hbond_distance_DA
_geom_hbond_angle_DHA
_geom_hbond_site_symmetry_A
_geom_hbond_publ_flag
O1 H1A O5 0.846(14) 1.97(2) 2.800(4) 165(5) 2_756 yes
O2 H2A O7 0.849(14) 1.908(16) 2.747(4) 169(4) 2_556 yes
O4 H4C N1 0.855(14) 1.76(2) 2.588(5) 163(6) 1_656 yes
O6 H6 O2 0.855(14) 1.73(2) 2.570(4) 165(7) 2_646 yes
O8 H8 O1 0.851(14) 1.751(17) 2.599(4) 173(7) 2_646 yes
O10 H10A N3 0.854(14) 1.80(2) 2.628(5) 163(5) 1_445 yes
N2 H2 O9 0.875(14) 1.996(15) 2.867(5) 174(4) 1_564 yes
N4 H4 O3 0.871(14) 1.942(16) 2.809(4) 173(5) . yes
